data_7234685
loop_
_publ_author_name
'Toshiki Mutai'
'Tatsuya Ohkawa'
'Hideaki Shono'
'Koji Araki'

_publ_section_title
;
 The development of aryl-substituted 2-phenylimidazo[1,2-a]pyridines (PIP)
 with various colors of excited-state intramolecular proton transfer
 (ESIPT) luminescence in the solid state
;
_journal_name_full 'Journal of Materials Chemistry C'
_journal_page_first 3599
_journal_page_last 3606
_journal_paper_doi 10.1039/C6TC00376A
_journal_volume 4
_journal_year 2016
_chemical_formula_moiety 'C21 H16 N2 O3'
_chemical_formula_sum 'C21 H16 N2 O3'
_chemical_formula_weight 344.36
_chemical_name_common '6-p-Methoxycarbonylphenyl HPIP'
_space_group_IT_number 2
_space_group_name_Hall '-P 1'
_space_group_name_H-M_alt 'P -1'
_symmetry_cell_setting triclinic
_symmetry_space_group_name_H-M 'P -1'
_atom_sites_solution_hydrogens geom
_atom_sites_solution_primary direct
_atom_sites_solution_secondary difmap
_cell_angle_alpha 100.474(2)
_cell_angle_beta 103.159(2)
_cell_angle_gamma 104.477(2)
_cell_formula_units_Z 4
_cell_length_a 11.240(1)
_cell_length_b 12.113(1)
_cell_length_c 13.506(1)
_cell_measurement_reflns_used 17108
_cell_measurement_temperature 298(2)
_cell_measurement_theta_max 73.34
_cell_measurement_theta_min 3.47
_cell_volume 1677.2(2)
_computing_cell_refinement Scalepack
_computing_data_collection 'MacScience Xpress'
_computing_data_reduction 'Denzo and Scalepack'
_computing_molecular_graphics maXus
_computing_structure_refinement 'SHELXL-97 (Sheldrick, 1997)'
_computing_structure_solution 'SHELXS-97 (Sheldrick, 1990)'
_diffrn_ambient_temperature 298(2)
_diffrn_measured_fraction_theta_full 0.952
_diffrn_measured_fraction_theta_max 0.923
_diffrn_measurement_device_type 'MacScience DIPLabo'
_diffrn_measurement_method IP
_diffrn_radiation_monochromator graphite
_diffrn_radiation_source 'fine-focus sealed tube'
_diffrn_radiation_type CuK\a
_diffrn_radiation_wavelength 1.54184
_diffrn_reflns_av_R_equivalents 0.046
_diffrn_reflns_av_sigmaI/netI 0.0298
_diffrn_reflns_limit_h_max 12
_diffrn_reflns_limit_h_min -13
_diffrn_reflns_limit_k_max 14
_diffrn_reflns_limit_k_min -12
_diffrn_reflns_limit_l_max 13
_diffrn_reflns_limit_l_min -16
_diffrn_reflns_number 17108
_diffrn_reflns_theta_full 69.98
_diffrn_reflns_theta_max 73.34
_diffrn_reflns_theta_min 3.47
_diffrn_standards_decay_% NONE
_diffrn_standards_interval_count NONE
_diffrn_standards_interval_time NONE
_diffrn_standards_number NONE
_exptl_absorpt_coefficient_mu 0.753
_exptl_absorpt_correction_T_max 0.8516
_exptl_absorpt_correction_T_min 0.7834
_exptl_absorpt_correction_type integration
_exptl_absorpt_process_details 'abscor (MacScience Co. Ltd., 2000)'
_exptl_crystal_colour 'pale yellow'
_exptl_crystal_density_diffrn 1.364
_exptl_crystal_density_method 'not measured'
_exptl_crystal_description prism
_exptl_crystal_F_000 720
_exptl_crystal_size_max 0.46
_exptl_crystal_size_mid 0.27
_exptl_crystal_size_min 0.24
_refine_diff_density_max 0.172
_refine_diff_density_min -0.240
_refine_diff_density_rms 0.049
_refine_ls_extinction_method none
_refine_ls_goodness_of_fit_ref 1.099
_refine_ls_hydrogen_treatment constr
_refine_ls_matrix_type full
_refine_ls_number_parameters 473
_refine_ls_number_reflns 6199
_refine_ls_number_restraints 0
_refine_ls_restrained_S_all 1.099
_refine_ls_R_factor_all 0.0805
_refine_ls_R_factor_gt 0.0729
_refine_ls_shift/su_max 0.000
_refine_ls_shift/su_mean 0.000
_refine_ls_structure_factor_coef Fsqd
_refine_ls_weighting_details 'calc w=1/[\s^2^(Fo^2^)+(0.0783P)^2^+0.9643P] where P=(Fo^2^+2Fc^2^)/3'
_refine_ls_weighting_scheme calc
_refine_ls_wR_factor_gt 0.1879
_refine_ls_wR_factor_ref 0.1948
_reflns_number_gt 5502
_reflns_number_total 6199
_reflns_threshold_expression >2sigma(I)
_cod_data_source_file J-Mater-Chem-C-2016-4-3599.cif
_cod_data_source_block 6MeOCOPh
_cod_original_sg_symbol_H-M P-1
_cod_database_code 7234685

loop_
_symmetry_equiv_pos_as_xyz
'x, y, z'
'-x, -y, -z'

loop_
_atom_site_label
_atom_site_type_symbol
_atom_site_fract_x
_atom_site_fract_y
_atom_site_fract_z
_atom_site_U_iso_or_equiv
_atom_site_adp_type
_atom_site_occupancy
_atom_site_symmetry_multiplicity
_atom_site_calc_flag
_atom_site_refinement_flags
_atom_site_disorder_assembly
_atom_site_disorder_group
O1 O 0.3096(2) 0.23240(19) -0.13390(17) 0.0835(6) Uani 1 1 d . . .
H1 H 0.3508 0.2412 -0.0730 0.125 Uiso 1 1 calc R . .
C1 C 0.2660(3) 0.3268(2) -0.1412(2) 0.0619(6) Uani 1 1 d . . .
C2 C 0.1896(3) 0.3242(3) -0.2381(2) 0.0733(8) Uani 1 1 d . . .
H2 H 0.1689 0.2591 -0.2944 0.088 Uiso 1 1 calc R . .
C3 C 0.1437(3) 0.4173(3) -0.2517(3) 0.0756(8) Uani 1 1 d . . .
H3 H 0.0930 0.4153 -0.3172 0.091 Uiso 1 1 calc R . .
C4 C 0.1729(3) 0.5133(3) -0.1683(3) 0.0738(8) Uani 1 1 d . . .
H4 H 0.1414 0.5760 -0.1772 0.089 Uiso 1 1 calc R . .
C5 C 0.2489(3) 0.5162(3) -0.0718(2) 0.0669(7) Uani 1 1 d . . .
H5 H 0.2682 0.5815 -0.0159 0.080 Uiso 1 1 calc R . .
C6 C 0.2978(2) 0.4235(2) -0.0556(2) 0.0559(6) Uani 1 1 d . . .
C7 C 0.3792(2) 0.4293(2) 0.0478(2) 0.0534(6) Uani 1 1 d . . .
N1 N 0.4253(2) 0.33691(19) 0.06487(17) 0.0569(5) Uani 1 1 d . . .
C8 C 0.4935(2) 0.3684(2) 0.16472(19) 0.0535(6) Uani 1 1 d . . .
C9 C 0.5630(3) 0.3109(2) 0.2266(2) 0.0587(6) Uani 1 1 d . . .
H6 H 0.5666 0.2366 0.1970 0.070 Uiso 1 1 calc R . .
C10 C 0.6244(3) 0.3638(2) 0.3291(2) 0.0571(6) Uani 1 1 d . . .
H7 H 0.6693 0.3246 0.3695 0.069 Uiso 1 1 calc R . .
C11 C 0.6224(2) 0.4778(2) 0.3771(2) 0.0539(6) Uani 1 1 d . . .
C12 C 0.5569(3) 0.5340(2) 0.3166(2) 0.0567(6) Uani 1 1 d . . .
H8 H 0.5551 0.6091 0.3457 0.068 Uiso 1 1 calc R . .
N2 N 0.4936(2) 0.48027(17) 0.21305(16) 0.0527(5) Uani 1 1 d . . .
C13 C 0.4203(3) 0.5178(2) 0.1381(2) 0.0572(6) Uani 1 1 d . . .
H9 H 0.4022 0.5892 0.1469 0.069 Uiso 1 1 calc R . .
C14 C 0.6864(2) 0.5332(2) 0.4903(2) 0.0545(6) Uani 1 1 d . . .
C15 C 0.7882(3) 0.5021(3) 0.5460(2) 0.0656(7) Uani 1 1 d . . .
H10 H 0.8190 0.4469 0.5110 0.079 Uiso 1 1 calc R . .
C16 C 0.8438(3) 0.5517(3) 0.6518(2) 0.0667(7) Uani 1 1 d . . .
H11 H 0.9110 0.5290 0.6874 0.080 Uiso 1 1 calc R . .
C17 C 0.8011(2) 0.6354(2) 0.7065(2) 0.0576(6) Uani 1 1 d . . .
C18 C 0.7010(3) 0.6676(2) 0.6512(2) 0.0608(6) Uani 1 1 d . . .
H12 H 0.6722 0.7247 0.6859 0.073 Uiso 1 1 calc R . .
C19 C 0.6437(3) 0.6165(2) 0.5461(2) 0.0597(6) Uani 1 1 d . . .
H13 H 0.5749 0.6378 0.5112 0.072 Uiso 1 1 calc R . .
C20 C 0.8586(3) 0.6935(3) 0.8196(2) 0.0629(7) Uani 1 1 d . . .
O2 O 0.9398(2) 0.6424(2) 0.86693(16) 0.0803(6) Uani 1 1 d . . .
C21 C 1.0008(3) 0.6925(4) 0.9768(2) 0.0884(10) Uani 1 1 d . . .
H14 H 1.0521 0.7724 0.9879 0.133 Uiso 1 1 calc R . .
H15 H 1.0544 0.6476 1.0029 0.133 Uiso 1 1 calc R . .
H16 H 0.9367 0.6912 1.0133 0.133 Uiso 1 1 calc R . .
O3 O 0.8355(2) 0.7763(2) 0.86591(16) 0.0808(6) Uani 1 1 d . . .
O4 O 0.1251(2) -0.25966(19) -0.32887(16) 0.0753(6) Uani 1 1 d . . .
H17 H 0.1735 -0.2452 -0.2695 0.113 Uiso 1 1 calc R . .
C22 C 0.0650(3) -0.1753(3) -0.3343(2) 0.0637(7) Uani 1 1 d . . .
C23 C -0.0173(3) -0.1836(3) -0.4306(2) 0.0747(8) Uani 1 1 d . . .
H18 H -0.0295 -0.2451 -0.4880 0.090 Uiso 1 1 calc R . .
C24 C -0.0810(3) -0.1016(3) -0.4421(3) 0.0804(9) Uani 1 1 d . . .
H19 H -0.1365 -0.1080 -0.5069 0.096 Uiso 1 1 calc R . .
C25 C -0.0628(3) -0.0098(3) -0.3578(3) 0.0796(9) Uani 1 1 d . . .
H20 H -0.1052 0.0463 -0.3657 0.096 Uiso 1 1 calc R . .
C26 C 0.0183(3) -0.0017(3) -0.2622(3) 0.0746(8) Uani 1 1 d . . .
H21 H 0.0300 0.0606 -0.2056 0.090 Uiso 1 1 calc R . .
C27 C 0.0838(3) -0.0838(2) -0.2471(2) 0.0609(6) Uani 1 1 d . . .
C28 C 0.1697(3) -0.0727(2) -0.1438(2) 0.0601(6) Uani 1 1 d . . .
N3 N 0.2471(2) -0.1444(2) -0.13178(18) 0.0631(6) Uani 1 1 d . . .
C29 C 0.3127(3) -0.1123(2) -0.0310(2) 0.0571(6) Uani 1 1 d . . .
C30 C 0.4068(3) -0.1523(2) 0.0272(2) 0.0640(7) Uani 1 1 d . . .
H22 H 0.4326 -0.2125 -0.0062 0.077 Uiso 1 1 calc R . .
C31 C 0.4594(3) -0.1033(2) 0.1310(2) 0.0614(6) Uani 1 1 d . . .
H23 H 0.5221 -0.1298 0.1685 0.074 Uiso 1 1 calc R . .
C32 C 0.4208(2) -0.0116(2) 0.1847(2) 0.0548(6) Uani 1 1 d . . .
C33 C 0.3302(3) 0.0271(2) 0.1285(2) 0.0593(6) Uani 1 1 d . . .
H24 H 0.3041 0.0870 0.1618 0.071 Uiso 1 1 calc R . .
N4 N 0.2776(2) -0.02246(18) 0.02289(16) 0.0569(5) Uani 1 1 d . . .
C34 C 0.1868(3) 0.0020(3) -0.0495(2) 0.0641(7) Uani 1 1 d . . .
H25 H 0.1452 0.0582 -0.0368 0.077 Uiso 1 1 calc R . .
C35 C 0.4792(3) 0.0421(2) 0.2987(2) 0.0552(6) Uani 1 1 d . . .
C36 C 0.6080(3) 0.0608(2) 0.3463(2) 0.0594(6) Uani 1 1 d . . .
H26 H 0.6580 0.0353 0.3064 0.071 Uiso 1 1 calc R . .
C37 C 0.6636(3) 0.1163(2) 0.4517(2) 0.0588(6) Uani 1 1 d . . .
H27 H 0.7502 0.1280 0.4820 0.071 Uiso 1 1 calc R . .
C38 C 0.5902(3) 0.1549(2) 0.5127(2) 0.0567(6) Uani 1 1 d . . .
C39 C 0.4604(3) 0.1337(2) 0.4664(2) 0.0589(6) Uani 1 1 d . . .
H28 H 0.4098 0.1569 0.5068 0.071 Uiso 1 1 calc R . .
C40 C 0.4059(3) 0.0787(2) 0.3613(2) 0.0599(6) Uani 1 1 d . . .
H29 H 0.3189 0.0656 0.3314 0.072 Uiso 1 1 calc R . .
C41 C 0.6445(3) 0.2163(2) 0.6257(2) 0.0631(7) Uani 1 1 d . . .
O5 O 0.7667(2) 0.2225(2) 0.66335(15) 0.0781(6) Uani 1 1 d . . .
C42 C 0.8252(4) 0.2779(4) 0.7735(2) 0.0930(11) Uani 1 1 d . . .
H30 H 0.7775 0.2371 0.8135 0.140 Uiso 1 1 calc R . .
H31 H 0.8254 0.3586 0.7874 0.140 Uiso 1 1 calc R . .
H32 H 0.9118 0.2750 0.7930 0.140 Uiso 1 1 calc R . .
O6 O 0.5847(2) 0.2562(2) 0.67918(16) 0.0805(6) Uani 1 1 d . . .

loop_
_atom_site_aniso_label
_atom_site_aniso_U_11
_atom_site_aniso_U_22
_atom_site_aniso_U_33
_atom_site_aniso_U_23
_atom_site_aniso_U_13
_atom_site_aniso_U_12
O1 0.1058(17) 0.0733(13) 0.0680(13) 0.0046(10) 0.0086(12) 0.0454(12)
C1 0.0597(15) 0.0634(16) 0.0659(16) 0.0169(13) 0.0179(13) 0.0244(13)
C2 0.0704(19) 0.082(2) 0.0622(17) 0.0107(15) 0.0097(14) 0.0276(16)
C3 0.0651(18) 0.094(2) 0.0677(18) 0.0261(17) 0.0114(14) 0.0267(16)
C4 0.0679(18) 0.080(2) 0.080(2) 0.0301(17) 0.0143(15) 0.0327(15)
C5 0.0674(17) 0.0667(17) 0.0694(17) 0.0185(14) 0.0152(14) 0.0287(14)
C6 0.0531(14) 0.0596(14) 0.0587(14) 0.0159(12) 0.0187(11) 0.0207(11)
C7 0.0518(13) 0.0557(14) 0.0583(14) 0.0165(11) 0.0179(11) 0.0227(11)
N1 0.0627(13) 0.0553(12) 0.0574(12) 0.0137(10) 0.0189(10) 0.0249(10)
C8 0.0590(14) 0.0502(13) 0.0537(13) 0.0102(11) 0.0186(11) 0.0208(11)
C9 0.0713(17) 0.0522(14) 0.0593(15) 0.0145(11) 0.0221(13) 0.0272(12)
C10 0.0638(15) 0.0554(14) 0.0598(15) 0.0173(12) 0.0194(12) 0.0279(12)
C11 0.0575(14) 0.0536(13) 0.0553(14) 0.0148(11) 0.0186(11) 0.0220(11)
C12 0.0633(15) 0.0518(13) 0.0563(14) 0.0090(11) 0.0180(12) 0.0223(12)
N2 0.0575(12) 0.0497(11) 0.0546(11) 0.0114(9) 0.0171(9) 0.0230(9)
C13 0.0637(15) 0.0544(14) 0.0587(14) 0.0160(12) 0.0162(12) 0.0269(12)
C14 0.0561(14) 0.0528(13) 0.0565(14) 0.0128(11) 0.0172(11) 0.0198(11)
C15 0.0669(17) 0.0668(17) 0.0649(16) 0.0093(13) 0.0140(13) 0.0330(14)
C16 0.0643(17) 0.0700(17) 0.0668(17) 0.0116(14) 0.0109(13) 0.0332(14)
C17 0.0545(14) 0.0595(15) 0.0584(14) 0.0128(12) 0.0163(12) 0.0184(12)
C18 0.0607(15) 0.0638(16) 0.0621(15) 0.0110(12) 0.0202(12) 0.0272(13)
C19 0.0597(15) 0.0621(15) 0.0604(15) 0.0144(12) 0.0146(12) 0.0272(12)
C20 0.0574(15) 0.0690(17) 0.0610(15) 0.0129(13) 0.0166(12) 0.0200(13)
O2 0.0799(14) 0.0999(16) 0.0596(12) 0.0104(11) 0.0076(10) 0.0427(12)
C21 0.081(2) 0.118(3) 0.0563(17) 0.0106(18) 0.0065(15) 0.034(2)
O3 0.0872(15) 0.0846(15) 0.0670(12) 0.0008(11) 0.0177(11) 0.0371(12)
O4 0.0780(14) 0.0761(13) 0.0653(12) 0.0032(10) 0.0121(10) 0.0302(11)
C22 0.0557(15) 0.0684(17) 0.0627(16) 0.0138(13) 0.0154(12) 0.0147(13)
C23 0.0665(18) 0.087(2) 0.0596(16) 0.0122(15) 0.0094(14) 0.0167(16)
C24 0.0658(18) 0.107(3) 0.0640(18) 0.0288(18) 0.0090(14) 0.0232(18)
C25 0.072(2) 0.096(2) 0.076(2) 0.0297(18) 0.0129(16) 0.0358(17)
C26 0.0736(19) 0.082(2) 0.0725(18) 0.0212(16) 0.0164(15) 0.0338(16)
C27 0.0570(15) 0.0655(16) 0.0591(15) 0.0154(13) 0.0154(12) 0.0183(12)
C28 0.0596(15) 0.0614(15) 0.0584(15) 0.0133(12) 0.0131(12) 0.0213(12)
N3 0.0675(14) 0.0636(13) 0.0595(13) 0.0108(10) 0.0153(11) 0.0283(11)
C29 0.0616(15) 0.0539(14) 0.0548(14) 0.0064(11) 0.0155(12) 0.0219(12)
C30 0.0733(18) 0.0644(16) 0.0595(15) 0.0097(13) 0.0182(13) 0.0350(14)
C31 0.0679(17) 0.0622(15) 0.0578(15) 0.0128(12) 0.0153(12) 0.0304(13)
C32 0.0560(14) 0.0526(13) 0.0562(14) 0.0125(11) 0.0150(11) 0.0190(11)
C33 0.0633(15) 0.0566(14) 0.0563(14) 0.0056(12) 0.0143(12) 0.0237(12)
N4 0.0614(13) 0.0542(12) 0.0545(12) 0.0078(9) 0.0118(10) 0.0251(10)
C34 0.0684(17) 0.0653(16) 0.0612(15) 0.0113(13) 0.0135(13) 0.0327(14)
C35 0.0625(15) 0.0504(13) 0.0564(14) 0.0139(11) 0.0169(12) 0.0234(11)
C36 0.0624(16) 0.0621(15) 0.0589(15) 0.0148(12) 0.0195(12) 0.0263(12)
C37 0.0613(15) 0.0623(15) 0.0559(14) 0.0151(12) 0.0147(12) 0.0264(12)
C38 0.0693(16) 0.0508(13) 0.0541(14) 0.0139(11) 0.0177(12) 0.0250(12)
C39 0.0678(16) 0.0570(14) 0.0597(15) 0.0157(12) 0.0220(13) 0.0286(12)
C40 0.0595(15) 0.0597(15) 0.0624(15) 0.0147(12) 0.0160(12) 0.0232(12)
C41 0.0762(18) 0.0559(15) 0.0588(15) 0.0134(12) 0.0163(14) 0.0266(13)
O5 0.0761(14) 0.0933(15) 0.0561(11) 0.0070(10) 0.0105(10) 0.0266(11)
C42 0.086(2) 0.116(3) 0.0576(18) 0.0077(18) 0.0097(16) 0.017(2)
O6 0.0954(16) 0.0844(14) 0.0643(12) 0.0042(10) 0.0232(11) 0.0422(12)

loop_
_atom_type_symbol
_atom_type_description
_atom_type_scat_dispersion_real
_atom_type_scat_dispersion_imag
_atom_type_scat_source
C C 0.0181 0.0091 'International Tables Vol C Tables 4.2.6.8 and 6.1.1.4'
H H 0.0000 0.0000 'International Tables Vol C Tables 4.2.6.8 and 6.1.1.4'
O O 0.0492 0.0322 'International Tables Vol C Tables 4.2.6.8 and 6.1.1.4'
N N 0.0311 0.0180 'International Tables Vol C Tables 4.2.6.8 and 6.1.1.4'

loop_
_geom_angle_atom_site_label_1
_geom_angle_atom_site_label_2
_geom_angle_atom_site_label_3
_geom_angle
_geom_angle_site_symmetry_1
_geom_angle_site_symmetry_3
C1 O1 H1 109.5 . .
O1 C1 C2 117.3(3) . .
O1 C1 C6 122.0(2) . .
C2 C1 C6 120.7(3) . .
C3 C2 C1 120.4(3) . .
C3 C2 H2 119.8 . .
C1 C2 H2 119.8 . .
C4 C3 C2 120.0(3) . .
C4 C3 H3 120.0 . .
C2 C3 H3 120.0 . .
C5 C4 C3 119.7(3) . .
C5 C4 H4 120.1 . .
C3 C4 H4 120.1 . .
C4 C5 C6 121.6(3) . .
C4 C5 H5 119.2 . .
C6 C5 H5 119.2 . .
C1 C6 C5 117.5(2) . .
C1 C6 C7 122.0(2) . .
C5 C6 C7 120.5(2) . .
C13 C7 N1 110.3(2) . .
C13 C7 C6 129.0(2) . .
N1 C7 C6 120.7(2) . .
C8 N1 C7 106.0(2) . .
N1 C8 N2 110.6(2) . .
N1 C8 C9 132.0(2) . .
N2 C8 C9 117.4(2) . .
C10 C9 C8 119.8(2) . .
C10 C9 H6 120.1 . .
C8 C9 H6 120.1 . .
C9 C10 C11 121.8(2) . .
C9 C10 H7 119.1 . .
C11 C10 H7 119.1 . .
C12 C11 C10 118.2(2) . .
C12 C11 C14 120.5(2) . .
C10 C11 C14 121.3(2) . .
C11 C12 N2 120.2(2) . .
C11 C12 H8 119.9 . .
N2 C12 H8 119.9 . .
C12 N2 C13 130.6(2) . .
C12 N2 C8 122.6(2) . .
C13 N2 C8 106.7(2) . .
C7 C13 N2 106.3(2) . .
C7 C13 H9 126.8 . .
N2 C13 H9 126.8 . .
C15 C14 C19 117.4(2) . .
C15 C14 C11 121.9(2) . .
C19 C14 C11 120.7(2) . .
C16 C15 C14 121.0(3) . .
C16 C15 H10 119.5 . .
C14 C15 H10 119.5 . .
C15 C16 C17 121.1(3) . .
C15 C16 H11 119.5 . .
C17 C16 H11 119.5 . .
C18 C17 C16 118.1(2) . .
C18 C17 C20 118.3(2) . .
C16 C17 C20 123.6(2) . .
C19 C18 C17 120.9(2) . .
C19 C18 H12 119.6 . .
C17 C18 H12 119.6 . .
C18 C19 C14 121.5(2) . .
C18 C19 H13 119.3 . .
C14 C19 H13 119.3 . .
O3 C20 O2 122.6(3) . .
O3 C20 C17 125.1(3) . .
O2 C20 C17 112.3(2) . .
C20 O2 C21 116.6(2) . .
O2 C21 H14 109.5 . .
O2 C21 H15 109.5 . .
H14 C21 H15 109.5 . .
O2 C21 H16 109.5 . .
H14 C21 H16 109.5 . .
H15 C21 H16 109.5 . .
C22 O4 H17 109.5 . .
O4 C22 C23 117.2(3) . .
O4 C22 C27 122.2(2) . .
C23 C22 C27 120.5(3) . .
C24 C23 C22 120.5(3) . .
C24 C23 H18 119.8 . .
C22 C23 H18 119.8 . .
C23 C24 C25 120.2(3) . .
C23 C24 H19 119.9 . .
C25 C24 H19 119.9 . .
C26 C25 C24 119.5(3) . .
C26 C25 H20 120.2 . .
C24 C25 H20 120.2 . .
C25 C26 C27 122.1(3) . .
C25 C26 H21 119.0 . .
C27 C26 H21 119.0 . .
C26 C27 C22 117.3(3) . .
C26 C27 C28 120.7(3) . .
C22 C27 C28 122.0(3) . .
C34 C28 N3 110.3(2) . .
C34 C28 C27 129.0(3) . .
N3 C28 C27 120.7(2) . .
C29 N3 C28 106.1(2) . .
N3 C29 N4 110.3(2) . .
N3 C29 C30 132.2(2) . .
N4 C29 C30 117.5(2) . .
C31 C30 C29 120.1(2) . .
C31 C30 H22 120.0 . .
C29 C30 H22 120.0 . .
C30 C31 C32 121.2(2) . .
C30 C31 H23 119.4 . .
C32 C31 H23 119.4 . .
C33 C32 C31 118.7(2) . .
C33 C32 C35 120.3(2) . .
C31 C32 C35 121.1(2) . .
C32 C33 N4 119.9(2) . .
C32 C33 H24 120.1 . .
N4 C33 H24 120.1 . .
C33 N4 C34 130.4(2) . .
C33 N4 C29 122.6(2) . .
C34 N4 C29 106.9(2) . .
C28 C34 N4 106.3(2) . .
C28 C34 H25 126.9 . .
N4 C34 H25 126.9 . .
C36 C35 C40 117.9(2) . .
C36 C35 C32 121.5(2) . .
C40 C35 C32 120.5(2) . .
C37 C36 C35 121.4(2) . .
C37 C36 H26 119.3 . .
C35 C36 H26 119.3 . .
C36 C37 C38 120.2(3) . .
C36 C37 H27 119.9 . .
C38 C37 H27 119.9 . .
C39 C38 C37 118.9(2) . .
C39 C38 C41 118.3(2) . .
C37 C38 C41 122.7(3) . .
C40 C39 C38 120.5(2) . .
C40 C39 H28 119.8 . .
C38 C39 H28 119.8 . .
C39 C40 C35 121.1(3) . .
C39 C40 H29 119.4 . .
C35 C40 H29 119.4 . .
O6 C41 O5 123.0(3) . .
O6 C41 C38 124.1(3) . .
O5 C41 C38 112.9(2) . .
C41 O5 C42 116.2(2) . .
O5 C42 H30 109.5 . .
O5 C42 H31 109.5 . .
H30 C42 H31 109.5 . .
O5 C42 H32 109.5 . .
H30 C42 H32 109.5 . .
H31 C42 H32 109.5 . .

loop_
_geom_bond_atom_site_label_1
_geom_bond_atom_site_label_2
_geom_bond_distance
_geom_bond_site_symmetry_2
O1 C1 1.363(3) .
O1 H1 0.8200 .
C1 C2 1.382(4) .
C1 C6 1.395(4) .
C2 C3 1.376(4) .
C2 H2 0.9300 .
C3 C4 1.376(5) .
C3 H3 0.9300 .
C4 C5 1.375(4) .
C4 H4 0.9300 .
C5 C6 1.398(4) .
C5 H5 0.9300 .
C6 C7 1.465(4) .
C7 C13 1.367(4) .
C7 N1 1.379(3) .
N1 C8 1.322(3) .
C8 N2 1.392(3) .
C8 C9 1.408(3) .
C9 C10 1.351(4) .
C9 H6 0.9300 .
C10 C11 1.423(3) .
C10 H7 0.9300 .
C11 C12 1.361(3) .
C11 C14 1.479(3) .
C12 N2 1.367(3) .
C12 H8 0.9300 .
N2 C13 1.373(3) .
C13 H9 0.9300 .
C14 C15 1.394(4) .
C14 C19 1.396(4) .
C15 C16 1.374(4) .
C15 H10 0.9300 .
C16 C17 1.391(4) .
C16 H11 0.9300 .
C17 C18 1.386(4) .
C17 C20 1.475(4) .
C18 C19 1.370(4) .
C18 H12 0.9300 .
C19 H13 0.9300 .
C20 O3 1.200(3) .
C20 O2 1.336(3) .
O2 C21 1.429(3) .
C21 H14 0.9600 .
C21 H15 0.9600 .
C21 H16 0.9600 .
O4 C22 1.363(3) .
O4 H17 0.8200 .
C22 C23 1.384(4) .
C22 C27 1.399(4) .
C23 C24 1.372(5) .
C23 H18 0.9300 .
C24 C25 1.376(5) .
C24 H19 0.9300 .
C25 C26 1.372(4) .
C25 H20 0.9300 .
C26 C27 1.395(4) .
C26 H21 0.9300 .
C27 C28 1.467(4) .
C28 C34 1.363(4) .
C28 N3 1.379(3) .
N3 C29 1.325(3) .
C29 N4 1.389(3) .
C29 C30 1.409(4) .
C30 C31 1.347(4) .
C30 H22 0.9300 .
C31 C32 1.428(4) .
C31 H23 0.9300 .
C32 C33 1.359(4) .
C32 C35 1.479(4) .
C33 N4 1.369(3) .
C33 H24 0.9300 .
N4 C34 1.374(3) .
C34 H25 0.9300 .
C35 C36 1.386(4) .
C35 C40 1.397(4) .
C36 C37 1.380(4) .
C36 H26 0.9300 .
C37 C38 1.393(4) .
C37 H27 0.9300 .
C38 C39 1.387(4) .
C38 C41 1.481(4) .
C39 C40 1.375(4) .
C39 H28 0.9300 .
C40 H29 0.9300 .
C41 O6 1.210(3) .
C41 O5 1.329(3) .
O5 C42 1.437(4) .
C42 H30 0.9600 .
C42 H31 0.9600 .
C42 H32 0.9600 .

loop_
_geom_torsion_atom_site_label_1
_geom_torsion_atom_site_label_2
_geom_torsion_atom_site_label_3
_geom_torsion_atom_site_label_4
_geom_torsion
_geom_torsion_site_symmetry_1
_geom_torsion_site_symmetry_2
_geom_torsion_site_symmetry_3
_geom_torsion_site_symmetry_4
O1 C1 C2 C3 -179.0(3) . . . .
C6 C1 C2 C3 0.2(5) . . . .
C1 C2 C3 C4 -0.6(5) . . . .
C2 C3 C4 C5 0.6(5) . . . .
C3 C4 C5 C6 0.0(5) . . . .
O1 C1 C6 C5 179.4(3) . . . .
C2 C1 C6 C5 0.3(4) . . . .
O1 C1 C6 C7 -0.5(4) . . . .
C2 C1 C6 C7 -179.6(3) . . . .
C4 C5 C6 C1 -0.4(4) . . . .
C4 C5 C6 C7 179.5(3) . . . .
C1 C6 C7 C13 178.8(3) . . . .
C5 C6 C7 C13 -1.1(4) . . . .
C1 C6 C7 N1 -1.6(4) . . . .
C5 C6 C7 N1 178.5(2) . . . .
C13 C7 N1 C8 0.3(3) . . . .
C6 C7 N1 C8 -179.4(2) . . . .
C7 N1 C8 N2 -0.5(3) . . . .
C7 N1 C8 C9 180.0(3) . . . .
N1 C8 C9 C10 -179.4(3) . . . .
N2 C8 C9 C10 1.1(4) . . . .
C8 C9 C10 C11 -0.7(4) . . . .
C9 C10 C11 C12 -0.4(4) . . . .
C9 C10 C11 C14 177.9(2) . . . .
C10 C11 C12 N2 1.0(4) . . . .
C14 C11 C12 N2 -177.4(2) . . . .
C11 C12 N2 C13 178.6(3) . . . .
C11 C12 N2 C8 -0.5(4) . . . .
N1 C8 N2 C12 179.9(2) . . . .
C9 C8 N2 C12 -0.5(4) . . . .
N1 C8 N2 C13 0.5(3) . . . .
C9 C8 N2 C13 -179.9(2) . . . .
N1 C7 C13 N2 0.1(3) . . . .
C6 C7 C13 N2 179.7(2) . . . .
C12 N2 C13 C7 -179.6(2) . . . .
C8 N2 C13 C7 -0.3(3) . . . .
C12 C11 C14 C15 -157.1(3) . . . .
C10 C11 C14 C15 24.5(4) . . . .
C12 C11 C14 C19 24.9(4) . . . .
C10 C11 C14 C19 -153.4(3) . . . .
C19 C14 C15 C16 0.1(4) . . . .
C11 C14 C15 C16 -177.9(3) . . . .
C14 C15 C16 C17 -0.6(5) . . . .
C15 C16 C17 C18 -0.1(4) . . . .
C15 C16 C17 C20 -178.7(3) . . . .
C16 C17 C18 C19 1.5(4) . . . .
C20 C17 C18 C19 -179.9(3) . . . .
C17 C18 C19 C14 -2.0(4) . . . .
C15 C14 C19 C18 1.2(4) . . . .
C11 C14 C19 C18 179.2(2) . . . .
C18 C17 C20 O3 -8.7(4) . . . .
C16 C17 C20 O3 169.9(3) . . . .
C18 C17 C20 O2 170.3(2) . . . .
C16 C17 C20 O2 -11.1(4) . . . .
O3 C20 O2 C21 -1.1(4) . . . .
C17 C20 O2 C21 179.9(3) . . . .
O4 C22 C23 C24 -179.8(3) . . . .
C27 C22 C23 C24 0.4(5) . . . .
C22 C23 C24 C25 0.4(5) . . . .
C23 C24 C25 C26 -0.7(5) . . . .
C24 C25 C26 C27 0.1(5) . . . .
C25 C26 C27 C22 0.8(5) . . . .
C25 C26 C27 C28 -179.9(3) . . . .
O4 C22 C27 C26 179.3(3) . . . .
C23 C22 C27 C26 -1.0(4) . . . .
O4 C22 C27 C28 -0.1(4) . . . .
C23 C22 C27 C28 179.7(3) . . . .
C26 C27 C28 C34 9.2(5) . . . .
C22 C27 C28 C34 -171.5(3) . . . .
C26 C27 C28 N3 -171.5(3) . . . .
C22 C27 C28 N3 7.8(4) . . . .
C34 C28 N3 C29 -1.0(3) . . . .
C27 C28 N3 C29 179.5(2) . . . .
C28 N3 C29 N4 1.0(3) . . . .
C28 N3 C29 C30 -179.1(3) . . . .
N3 C29 C30 C31 179.9(3) . . . .
N4 C29 C30 C31 -0.2(4) . . . .
C29 C30 C31 C32 0.7(4) . . . .
C30 C31 C32 C33 -0.8(4) . . . .
C30 C31 C32 C35 -179.8(3) . . . .
C31 C32 C33 N4 0.4(4) . . . .
C35 C32 C33 N4 179.4(2) . . . .
C32 C33 N4 C34 -179.4(3) . . . .
C32 C33 N4 C29 0.1(4) . . . .
N3 C29 N4 C33 179.7(2) . . . .
C30 C29 N4 C33 -0.2(4) . . . .
N3 C29 N4 C34 -0.7(3) . . . .
C30 C29 N4 C34 179.4(3) . . . .
N3 C28 C34 N4 0.6(3) . . . .
C27 C28 C34 N4 -180.0(3) . . . .
C33 N4 C34 C28 179.6(3) . . . .
C29 N4 C34 C28 0.0(3) . . . .
C33 C32 C35 C36 -142.3(3) . . . .
C31 C32 C35 C36 36.8(4) . . . .
C33 C32 C35 C40 36.0(4) . . . .
C31 C32 C35 C40 -145.0(3) . . . .
C40 C35 C36 C37 -1.6(4) . . . .
C32 C35 C36 C37 176.7(2) . . . .
C35 C36 C37 C38 0.1(4) . . . .
C36 C37 C38 C39 1.7(4) . . . .
C36 C37 C38 C41 -179.2(2) . . . .
C37 C38 C39 C40 -2.0(4) . . . .
C41 C38 C39 C40 178.9(2) . . . .
C38 C39 C40 C35 0.4(4) . . . .
C36 C35 C40 C39 1.4(4) . . . .
C32 C35 C40 C39 -176.9(2) . . . .
C39 C38 C41 O6 -5.0(4) . . . .
C37 C38 C41 O6 175.9(3) . . . .
C39 C38 C41 O5 174.5(2) . . . .
C37 C38 C41 O5 -4.6(4) . . . .
O6 C41 O5 C42 1.3(4) . . . .
C38 C41 O5 C42 -178.2(3) . . . .
